data_2311285
loop_
_publ_author_name
'Mohamed, Shaaban K.'
'Horton, Peter N.'
'Akkurt, Mehmet'
'Younes, Sabry H. H.'
'Albayati, Mustafa R.'

_publ_section_title
;
 Crystal structure of
 3-amino-1-(4-meth-oxy-phen-yl)-1H-benzo[f]chromene-2-carbo-nitrile.
;
_journal_coeditor_code HG5445
_journal_issue 'Pt 7'
_journal_name_full 'Acta crystallographica. Section E, Crystallographic communications'
_journal_page_first o468
_journal_page_last 9
_journal_paper_doi 10.1107/S2056989015011020
_journal_volume 71
_journal_year 2015
_chemical_formula_iupac 'C21 H16 N2 O2'
_chemical_formula_moiety 'C21 H16 N2 O2'
_chemical_formula_sum 'C21 H16 N2 O2'
_chemical_formula_weight 328.36
_chemical_name_systematic
;
3-Amino-1-(4-methoxyphenyl)-1<i>H</i>-benzo[<i>f</i>]chromene-2-carbonitrile
;
_space_group_IT_number 15
_space_group_name_Hall '-I 2ya'
_space_group_name_H-M_alt 'I 1 2/a 1'
_symmetry_cell_setting monoclinic
_symmetry_space_group_name_Hall '-I 2ya'
_symmetry_space_group_name_H-M 'I 1 2/a 1'
_atom_sites_solution_hydrogens mixed
_cell_angle_alpha 90
_cell_angle_beta 94.332(4)
_cell_angle_gamma 90
_cell_formula_units_Z 8
_cell_length_a 20.6017(14)
_cell_length_b 6.1461(4)
_cell_length_c 25.9689(16)
_cell_measurement_reflns_used 15816
_cell_measurement_temperature 100(2)
_cell_measurement_theta_max 68.3
_cell_measurement_theta_min 2.6
_cell_volume 3278.8(4)
_computing_cell_refinement
;
<i>CrystalClearSM Expert</i> (Rigaku, 2012)
;
_computing_data_collection
;
<i>CrystalClearSM Expert</i> (Rigaku, 2012)
;
_computing_data_reduction
;
<i>CrystalClearSM Expert</i> (Rigaku, 2012)
;
_computing_molecular_graphics
;
ORTEP-3 for Windows (Farrugia, 2012)
;
_computing_publication_material
;
WinGX (Farrugia, 2012)
;
_computing_structure_refinement
;
SHELXL2014 (Sheldrick, 2015)
;
_computing_structure_solution
;
SUPERFLIP (Palatinus & Chapuis, 2007)
;
_diffrn_ambient_temperature 100(2)
_diffrn_detector_area_resol_mean 22.2222
_diffrn_measured_fraction_theta_full 0.973
_diffrn_measured_fraction_theta_max 0.969
_diffrn_measurement_device 'four-circle quarter \c goniometer'
_diffrn_measurement_device_type 'Rigaku AFC11'
_diffrn_measurement_method 'profile data from \w-scans'
_diffrn_radiation_source 'Rotating Anode'
_diffrn_radiation_type CuK\a
_diffrn_radiation_wavelength 1.54178
_diffrn_reflns_av_R_equivalents 0.0369
_diffrn_reflns_limit_h_max 24
_diffrn_reflns_limit_h_min -24
_diffrn_reflns_limit_k_max 7
_diffrn_reflns_limit_k_min -5
_diffrn_reflns_limit_l_max 24
_diffrn_reflns_limit_l_min -31
_diffrn_reflns_number 12941
_diffrn_reflns_reduction_process
;
;
_diffrn_reflns_theta_full 67.69
_diffrn_reflns_theta_max 68.24
_diffrn_reflns_theta_min 3.41
_exptl_absorpt_coefficient_mu 0.696
_exptl_absorpt_correction_T_max 1.000
_exptl_absorpt_correction_T_min 0.910
_exptl_absorpt_correction_type multi-scan
_exptl_absorpt_process_details
;
(<i>CrystalClearSM Expert</i>; Rigaku, 2012)
;
_exptl_crystal_colour Colourless
_exptl_crystal_density_diffrn 1.330
_exptl_crystal_density_method 'Not Measured'
_exptl_crystal_description Prism
_exptl_crystal_F_000 1376
_exptl_crystal_size_max 0.380
_exptl_crystal_size_mid 0.230
_exptl_crystal_size_min 0.130
_refine_diff_density_max 0.312
_refine_diff_density_min -0.226
_refine_ls_extinction_coef 0.0014(2)
_refine_ls_extinction_expression FC^*^=KFC[1+0.001XFC^2^\L^3^/SIN(2\Q)]^-1/4^
_refine_ls_extinction_method
;
SHELXL2014 (Sheldrick, 2015)
;
_refine_ls_goodness_of_fit_ref 1.033
_refine_ls_hydrogen_treatment mixed
_refine_ls_matrix_type full
_refine_ls_number_parameters 236
_refine_ls_number_reflns 2914
_refine_ls_number_restraints 0
_refine_ls_restrained_S_all 1.033
_refine_ls_R_factor_all 0.0416
_refine_ls_R_factor_gt 0.0409
_refine_ls_shift/su_max 0.001
_refine_ls_shift/su_mean 0.000
_refine_ls_structure_factor_coef Fsqd
_refine_ls_weighting_details 'w=1/[\s^2^(Fo^2^)+(0.0752P)^2^+2.3851P] where P=(Fo^2^+2Fc^2^)/3'
_refine_ls_weighting_scheme calc
_refine_ls_wR_factor_gt 0.1152
_refine_ls_wR_factor_ref 0.1161
_reflns_number_gt 2832
_reflns_number_total 2914
_reflns_threshold_expression I>2\s(I)
_cod_data_source_file hg5445sup1.cif
_cod_data_source_block I
_cod_original_sg_symbol_H-M 'I 2/a'
_cod_database_code 2311285

loop_
_symmetry_equiv_pos_site_id
_symmetry_equiv_pos_as_xyz
1 x,y,z
2 1/2-x,y,-z
3 -x,-y,-z
4 1/2+x,-y,z
5 1/2+x,1/2+y,1/2+z
6 -x,1/2+y,1/2-z
7 1/2-x,1/2-y,1/2-z
8 x,1/2-y,1/2+z

loop_
_atom_site_aniso_label
_atom_site_aniso_U_11
_atom_site_aniso_U_22
_atom_site_aniso_U_33
_atom_site_aniso_U_12
_atom_site_aniso_U_13
_atom_site_aniso_U_23
O1 0.0168(4) 0.0180(4) 0.0191(4) 0.0025(3) 0.0012(3) -0.0031(3)
O2 0.0162(4) 0.0278(5) 0.0297(5) -0.0001(4) 0.0079(4) -0.0048(4)
N1 0.0184(5) 0.0256(6) 0.0243(6) 0.0045(4) -0.0010(4) -0.0081(5)
N2 0.0229(5) 0.0203(6) 0.0204(5) 0.0018(4) 0.0015(4) -0.0013(4)
C1 0.0171(6) 0.0171(6) 0.0176(6) -0.0016(4) 0.0052(4) -0.0018(4)
C2 0.0169(6) 0.0171(6) 0.0179(6) -0.0010(5) 0.0039(4) -0.0010(5)
C3 0.0166(6) 0.0169(6) 0.0163(6) -0.0003(4) 0.0023(4) 0.0006(5)
C4 0.0167(6) 0.0177(6) 0.0159(6) -0.0012(5) 0.0055(4) 0.0013(5)
C5 0.0188(6) 0.0204(6) 0.0165(6) -0.0013(5) 0.0049(5) 0.0009(5)
C6 0.0238(6) 0.0262(7) 0.0199(6) 0.0044(5) 0.0010(5) -0.0027(5)
C7 0.0255(7) 0.0398(8) 0.0248(7) 0.0073(6) -0.0039(5) -0.0037(6)
C8 0.0283(7) 0.0398(8) 0.0213(6) -0.0005(6) -0.0041(5) -0.0086(6)
C9 0.0268(7) 0.0261(7) 0.0210(6) -0.0020(5) 0.0045(5) -0.0057(5)
C10 0.0209(6) 0.0199(6) 0.0170(6) -0.0026(5) 0.0063(5) -0.0003(5)
C11 0.0231(6) 0.0164(6) 0.0180(6) -0.0017(5) 0.0078(5) -0.0003(5)
C12 0.0183(6) 0.0179(6) 0.0188(6) 0.0010(5) 0.0062(5) 0.0025(5)
C13 0.0170(6) 0.0183(6) 0.0143(5) -0.0022(4) 0.0038(4) 0.0015(4)
C14 0.0156(6) 0.0197(6) 0.0160(6) -0.0003(4) 0.0024(4) 0.0019(5)
C15 0.0149(6) 0.0189(6) 0.0146(5) -0.0004(4) -0.0001(4) -0.0024(4)
C16 0.0199(6) 0.0165(6) 0.0213(6) 0.0000(5) 0.0015(5) 0.0007(5)
C17 0.0178(6) 0.0194(6) 0.0240(6) 0.0046(5) 0.0008(5) -0.0031(5)
C18 0.0139(5) 0.0257(6) 0.0172(6) -0.0013(5) 0.0019(4) -0.0053(5)
C19 0.0213(6) 0.0181(6) 0.0203(6) -0.0025(5) 0.0031(5) 0.0001(5)
C20 0.0185(6) 0.0163(6) 0.0192(6) 0.0022(4) 0.0016(4) -0.0016(5)
C21 0.0197(6) 0.0321(8) 0.0410(8) 0.0025(5) 0.0089(6) -0.0137(6)

loop_
_atom_site_type_symbol
_atom_site_label
_atom_site_fract_x
_atom_site_fract_y
_atom_site_fract_z
_atom_site_U_iso_or_equiv
_atom_site_thermal_displace_type
_atom_site_calc_flag
_atom_site_refinement_flags
_atom_site_occupancy
O O1 0.46524(4) 1.06769(14) 0.61312(3) 0.0180(2) Uani d . 1.000
O O2 0.82346(4) 0.82919(15) 0.54600(3) 0.0243(3) Uani d . 1.000
N N1 0.43089(5) 0.85280(19) 0.54736(4) 0.0229(3) Uani d . 1.000
N N2 0.54448(5) 0.39845(17) 0.54907(4) 0.0212(3) Uani d . 1.000
C C1 0.47727(6) 0.88455(19) 0.58585(5) 0.0171(3) Uani d . 1.000
C C2 0.52947(6) 0.75466(19) 0.59874(5) 0.0172(3) Uani d . 1.000
C C3 0.58264(6) 0.80882(19) 0.64036(4) 0.0166(3) Uani d . 1.000
C C4 0.56459(6) 1.01315(19) 0.66861(4) 0.0166(3) Uani d . 1.000
C C5 0.60414(6) 1.0884(2) 0.71278(5) 0.0184(3) Uani d . 1.000
C C6 0.65975(6) 0.9729(2) 0.73361(5) 0.0233(4) Uani d . 1.000
C C7 0.69636(7) 1.0479(3) 0.77625(5) 0.0303(4) Uani d . 1.000
C C8 0.68002(7) 1.2444(3) 0.80039(5) 0.0301(4) Uani d . 1.000
C C9 0.62635(6) 1.3586(2) 0.78173(5) 0.0245(4) Uani d . 1.000
C C10 0.58687(6) 1.2843(2) 0.73818(5) 0.0190(3) Uani d . 1.000
C C11 0.52962(6) 1.39706(19) 0.71978(5) 0.0189(3) Uani d . 1.000
C C12 0.49085(6) 1.3200(2) 0.67886(5) 0.0181(3) Uani d . 1.000
C C13 0.50912(6) 1.12794(19) 0.65376(4) 0.0164(3) Uani d . 1.000
C C14 0.53658(5) 0.5592(2) 0.57068(4) 0.0170(3) Uani d . 1.000
C C15 0.64862(5) 0.8191(2) 0.61700(4) 0.0162(3) Uani d . 1.000
C C16 0.68716(6) 0.6343(2) 0.61775(5) 0.0192(3) Uani d . 1.000
C C17 0.74603(6) 0.6302(2) 0.59448(5) 0.0204(3) Uani d . 1.000
C C18 0.76660(6) 0.8158(2) 0.57027(5) 0.0189(3) Uani d . 1.000
C C19 0.72851(6) 1.0035(2) 0.56930(5) 0.0198(3) Uani d . 1.000
C C20 0.66979(6) 1.0046(2) 0.59208(4) 0.0180(3) Uani d . 1.000
C C21 0.85852(6) 0.6305(2) 0.53986(6) 0.0306(4) Uani d . 1.000
H H1A 0.4404(8) 0.772(3) 0.5202(7) 0.031(4) Uiso d . 1.000
H H1B 0.3976(8) 0.948(3) 0.5451(6) 0.028(4) Uiso d . 1.000
H H3 0.58470 0.68680 0.66590 0.0200 Uiso c RU 1.000
H H6 0.67180 0.84130 0.71770 0.0280 Uiso c RU 1.000
H H7 0.73310 0.96680 0.78970 0.0360 Uiso c RU 1.000
H H8 0.70620 1.29690 0.82940 0.0360 Uiso c RU 1.000
H H9 0.61530 1.49000 0.79820 0.0290 Uiso c RU 1.000
H H11 0.51810 1.52820 0.73620 0.0230 Uiso c RU 1.000
H H12 0.45200 1.39460 0.66740 0.0220 Uiso c RU 1.000
H H16 0.67320 0.50720 0.63450 0.0230 Uiso c RU 1.000
H H17 0.77170 0.50160 0.59520 0.0250 Uiso c RU 1.000
H H19 0.74290 1.13120 0.55290 0.0240 Uiso c RU 1.000
H H20 0.64380 1.13240 0.59070 0.0220 Uiso c RU 1.000
H H21A 0.83040 0.52570 0.52050 0.0460 Uiso c RU 1.000
H H21B 0.87210 0.57030 0.57390 0.0460 Uiso c RU 1.000
H H21C 0.89700 0.65970 0.52100 0.0460 Uiso c RU 1.000

loop_
_atom_type_symbol
_atom_type_description
_atom_type_scat_dispersion_real
_atom_type_scat_dispersion_imag
_atom_type_scat_source
C C 0.0181 0.0091 ' International Tables Vol C Tables 4.2.6.8 and 6.1.1.4'
H H 0.0000 0.0000 ' International Tables Vol C Tables 4.2.6.8 and 6.1.1.4'
N N 0.0311 0.0180 ' International Tables Vol C Tables 4.2.6.8 and 6.1.1.4'
O O 0.0492 0.0322 ' International Tables Vol C Tables 4.2.6.8 and 6.1.1.4'

loop_
_geom_angle_atom_site_label_1
_geom_angle_atom_site_label_2
_geom_angle_atom_site_label_3
_geom_angle
_geom_angle_publ_flag
C1 O1 C13 118.84(9) no
C18 O2 C21 117.01(10) no
O1 C1 N1 111.07(10) no
O1 C1 C2 121.89(11) no
N1 C1 C2 127.02(12) no
H1A N1 H1B 121.3(15) no
C1 N1 H1A 118.7(11) no
C1 N1 H1B 116.7(11) no
C1 C2 C3 124.15(11) no
C1 C2 C14 118.75(11) no
C3 C2 C14 117.06(10) no
C2 C3 C4 109.67(10) no
C4 C3 C15 114.55(10) no
C2 C3 C15 109.98(9) no
C5 C4 C13 118.03(10) no
C3 C4 C5 120.65(10) no
C3 C4 C13 121.29(10) no
C4 C5 C6 122.51(11) no
C4 C5 C10 119.65(11) no
C6 C5 C10 117.83(11) no
C5 C6 C7 121.22(12) no
C6 C7 C8 120.70(13) no
C7 C8 C9 119.67(13) no
C8 C9 C10 121.15(12) no
C5 C10 C9 119.42(11) no
C5 C10 C11 119.01(11) no
C9 C10 C11 121.56(11) no
C10 C11 C12 121.01(11) no
C11 C12 C13 119.23(11) no
C4 C13 C12 123.00(11) no
O1 C13 C12 113.14(10) no
O1 C13 C4 123.86(10) no
N2 C14 C2 177.37(12) no
C3 C15 C16 119.06(10) no
C3 C15 C20 122.33(10) no
C16 C15 C20 118.49(10) no
C15 C16 C17 121.65(11) no
C16 C17 C18 119.19(11) no
O2 C18 C19 116.12(11) no
O2 C18 C17 123.96(11) no
C17 C18 C19 119.92(12) no
C18 C19 C20 120.29(11) no
C15 C20 C19 120.45(11) no
C2 C3 H3 107.00 no
C4 C3 H3 107.00 no
C15 C3 H3 107.00 no
C5 C6 H6 119.00 no
C7 C6 H6 119.00 no
C6 C7 H7 120.00 no
C8 C7 H7 120.00 no
C7 C8 H8 120.00 no
C9 C8 H8 120.00 no
C8 C9 H9 119.00 no
C10 C9 H9 119.00 no
C10 C11 H11 119.00 no
C12 C11 H11 119.00 no
C11 C12 H12 120.00 no
C13 C12 H12 120.00 no
C15 C16 H16 119.00 no
C17 C16 H16 119.00 no
C16 C17 H17 120.00 no
C18 C17 H17 120.00 no
C18 C19 H19 120.00 no
C20 C19 H19 120.00 no
C15 C20 H20 120.00 no
C19 C20 H20 120.00 no
O2 C21 H21A 109.00 no
O2 C21 H21B 109.00 no
O2 C21 H21C 109.00 no
H21A C21 H21B 109.00 no
H21A C21 H21C 109.00 no
H21B C21 H21C 109.00 no

loop_
_geom_bond_atom_site_label_1
_geom_bond_atom_site_label_2
_geom_bond_distance
_geom_bond_publ_flag
O1 C1 1.3625(15) no
O1 C13 1.3871(14) no
O2 C18 1.3740(15) no
O2 C21 1.4338(15) no
N1 C1 1.3438(16) no
N2 C14 1.1538(16) no
C1 C2 1.3607(17) no
N1 H1B 0.900(17) no
N1 H1A 0.896(18) no
C2 C14 1.4184(17) no
C2 C3 1.5166(17) no
C3 C4 1.5149(16) no
C3 C15 1.5311(16) no
C4 C13 1.3733(17) no
C4 C5 1.4326(17) no
C5 C10 1.4307(18) no
C5 C6 1.4197(18) no
C6 C7 1.3716(19) no
C7 C8 1.413(2) no
C8 C9 1.367(2) no
C9 C10 1.4178(18) no
C10 C11 1.4194(18) no
C11 C12 1.3650(18) no
C12 C13 1.4132(17) no
C15 C20 1.3970(17) no
C15 C16 1.3851(17) no
C16 C17 1.3955(18) no
C17 C18 1.3843(18) no
C18 C19 1.3944(17) no
C19 C20 1.3862(17) no
C3 H3 1.0000 no
C6 H6 0.9500 no
C7 H7 0.9500 no
C8 H8 0.9500 no
C9 H9 0.9500 no
C11 H11 0.9500 no
C12 H12 0.9500 no
C16 H16 0.9500 no
C17 H17 0.9500 no
C19 H19 0.9500 no
C20 H20 0.9500 no
C21 H21A 0.9800 no
C21 H21B 0.9800 no
C21 H21C 0.9800 no

loop_
_geom_hbond_atom_site_label_D
_geom_hbond_atom_site_label_H
_geom_hbond_atom_site_label_A
_geom_hbond_site_symmetry_A
_geom_hbond_distance_DH
_geom_hbond_distance_HA
_geom_hbond_distance_DA
_geom_hbond_angle_DHA
_geom_hbond_publ_flag
N1 H1A N2 3_666 0.896(18) 2.125(18) 3.0174(15) 173.8(16) yes
N1 H1B O2 4_475 0.900(17) 2.053(17) 2.9509(14) 175.5(14) yes
C11 H11 Cg2 6_656 0.95 2.56 3.3913(14) 147 yes

loop_
_geom_torsion_atom_site_label_1
_geom_torsion_atom_site_label_2
_geom_torsion_atom_site_label_3
_geom_torsion_atom_site_label_4
_geom_torsion
_geom_torsion_publ_flag
C13 O1 C1 N1 -178.67(10) no
C13 O1 C1 C2 2.86(17) no
C1 O1 C13 C4 -0.19(16) no
C1 O1 C13 C12 -179.81(10) no
C21 O2 C18 C17 8.50(17) no
C21 O2 C18 C19 -171.07(11) no
O1 C1 C2 C3 -6.34(19) no
O1 C1 C2 C14 175.95(11) no
N1 C1 C2 C3 175.45(12) no
N1 C1 C2 C14 -2.3(2) no
C1 C2 C3 C4 6.28(16) no
C1 C2 C3 C15 -120.55(13) no
C14 C2 C3 C4 -175.97(10) no
C14 C2 C3 C15 57.20(14) no
C2 C3 C4 C5 174.52(11) no
C2 C3 C4 C13 -3.53(15) no
C15 C3 C4 C5 -61.27(14) no
C15 C3 C4 C13 120.68(12) no
C2 C3 C15 C16 -93.24(12) no
C2 C3 C15 C20 82.78(13) no
C4 C3 C15 C16 142.72(11) no
C4 C3 C15 C20 -41.26(14) no
C3 C4 C5 C6 -2.87(18) no
C3 C4 C5 C10 178.69(11) no
C13 C4 C5 C6 175.25(12) no
C13 C4 C5 C10 -3.20(17) no
C3 C4 C13 O1 0.88(17) no
C3 C4 C13 C12 -179.53(11) no
C5 C4 C13 O1 -177.22(10) no
C5 C4 C13 C12 2.37(18) no
C4 C5 C6 C7 -179.38(13) no
C10 C5 C6 C7 -0.91(19) no
C4 C5 C10 C9 -179.71(11) no
C4 C5 C10 C11 1.72(18) no
C6 C5 C10 C9 1.78(18) no
C6 C5 C10 C11 -176.80(12) no
C5 C6 C7 C8 -0.7(2) no
C6 C7 C8 C9 1.4(2) no
C7 C8 C9 C10 -0.5(2) no
C8 C9 C10 C5 -1.10(19) no
C8 C9 C10 C11 177.44(13) no
C5 C10 C11 C12 0.73(19) no
C9 C10 C11 C12 -177.82(12) no
C10 C11 C12 C13 -1.63(19) no
C11 C12 C13 O1 179.67(11) no
C11 C12 C13 C4 0.03(19) no
C3 C15 C16 C17 176.32(11) no
C20 C15 C16 C17 0.14(18) no
C3 C15 C20 C19 -176.89(10) no
C16 C15 C20 C19 -0.85(17) no
C15 C16 C17 C18 0.34(19) no
C16 C17 C18 O2 -179.67(11) no
C16 C17 C18 C19 -0.12(19) no
O2 C18 C19 C20 179.00(11) no
C17 C18 C19 C20 -0.59(19) no
C18 C19 C20 C15 1.08(18) no
